data_7706680
loop_
_publ_author_name
'De, Avik'
'Bala, Sukhen'
'Saha, Sayan'
'Das, Krishna Sundar'
'Akhtar, Sohel'
'Adhikary, Amit'
'Ghosh, Arijit'
'Huang, Guo-Zhang'
'Chowdhuri, Srijita Paul'
'Das, Benu Brata'
'Tong, Ming-Liang'
'Mondal, Raju'

_publ_section_title
;
 Lanthanide clusters of phenanthroline containing a pyridine-pyrazole
 based ligand: magnetism and cell imaging.
;
_journal_issue 10
_journal_name_full 'Dalton transactions (Cambridge, England : 2003)'
_journal_page_first 3593
_journal_page_last 3609
_journal_paper_doi 10.1039/d0dt04122j
_journal_volume 50
_journal_year 2021
_chemical_formula_sum 'C70 H54 N31 O21 Tb3'
_chemical_formula_weight 2142.20
_space_group_crystal_system orthorhombic
_space_group_IT_number 43
_space_group_name_Hall 'F 2 -2d'
_space_group_name_H-M_alt 'F d d 2'
_atom_sites_solution_hydrogens geom
_audit_creation_method SHELXL-2016/6
_audit_update_record
;
2021-01-21 deposited with the CCDC.	2021-02-24 downloaded from the CCDC.
;
_cell_angle_alpha 90
_cell_angle_beta 90
_cell_angle_gamma 90
_cell_formula_units_Z 8
_cell_length_a 32.353(5)
_cell_length_b 35.316(6)
_cell_length_c 13.8018(19)
_cell_measurement_reflns_used 14435
_cell_measurement_temperature 120(2)
_cell_measurement_theta_max 30.216
_cell_measurement_theta_min 2.307
_cell_volume 15770(4)
_computing_cell_refinement 'Bruker APEX-3'
_computing_data_collection 'Bruker APEX-3'
_computing_data_reduction 'Bruker SHELXTL'
_computing_molecular_graphics 'Bruker SHELXTL'
_computing_publication_material 'Bruker SHELXTL'
_computing_structure_refinement 'SHELXL-2016/6 (Sheldrick, 2016)'
_computing_structure_solution 'SHELXT 2014/5 (Sheldrick, 2014)'
_diffrn_ambient_temperature 120(2)
_diffrn_detector_area_resol_mean 8
_diffrn_measured_fraction_theta_full 0.999
_diffrn_measured_fraction_theta_max 0.999
_diffrn_measurement_device_type 'Bruker APEX-2 CCD area detector'
_diffrn_measurement_method '/w scans'
_diffrn_radiation_type MoK\a
_diffrn_radiation_wavelength 0.71073
_diffrn_reflns_av_R_equivalents 0.1263
_diffrn_reflns_av_unetI/netI 0.1008
_diffrn_reflns_Laue_measured_fraction_full 0.999
_diffrn_reflns_Laue_measured_fraction_max 0.999
_diffrn_reflns_limit_h_max 42
_diffrn_reflns_limit_h_min -40
_diffrn_reflns_limit_k_max 45
_diffrn_reflns_limit_k_min -45
_diffrn_reflns_limit_l_max 14
_diffrn_reflns_limit_l_min -17
_diffrn_reflns_number 39099
_diffrn_reflns_point_group_measured_fraction_full 0.916
_diffrn_reflns_point_group_measured_fraction_max 0.899
_diffrn_reflns_theta_full 25.242
_diffrn_reflns_theta_max 27.500
_diffrn_reflns_theta_min 2.307
_diffrn_source 'fine-focus sealed tube'
_exptl_absorpt_coefficient_mu 2.756
_exptl_absorpt_correction_T_max 1.00000000
_exptl_absorpt_correction_T_min 0.45670241
_exptl_absorpt_correction_type multi-scan
_exptl_absorpt_process_details 'SADABS v.2.03 (Bruker, 2001), R(int)=0.1765 before correction'
_exptl_crystal_colour Yellow
_exptl_crystal_density_diffrn 1.805
_exptl_crystal_density_meas ?
_exptl_crystal_density_method 'not measured'
_exptl_crystal_description Cube
_exptl_crystal_F_000 8432
_exptl_crystal_size_max 0.32
_exptl_crystal_size_mid 0.24
_exptl_crystal_size_min 0.24
_refine_diff_density_max 3.382
_refine_diff_density_min -3.278
_refine_diff_density_rms 0.275
_refine_ls_abs_structure_details
;
 Flack x determined using 2461 quotients [(I+)-(I-)]/[(I+)+(I-)]
 (Parsons, Flack and Wagner, Acta Cryst. B69 (2013) 249-259).
;
_refine_ls_abs_structure_Flack 0.144(16)
_refine_ls_extinction_method none
_refine_ls_goodness_of_fit_ref 1.105
_refine_ls_hydrogen_treatment constr
_refine_ls_matrix_type full
_refine_ls_number_parameters 565
_refine_ls_number_reflns 8142
_refine_ls_number_restraints 2
_refine_ls_restrained_S_all 1.105
_refine_ls_R_factor_all 0.0841
_refine_ls_R_factor_gt 0.0680
_refine_ls_shift/su_max 0.001
_refine_ls_shift/su_mean 0.000
_refine_ls_structure_factor_coef Fsqd
_refine_ls_weighting_details 'w=1/[\s^2^(Fo^2^)+(0.1000P)^2^] where P=(Fo^2^+2Fc^2^)/3'
_refine_ls_weighting_scheme calc
_refine_ls_wR_factor_gt 0.1633
_refine_ls_wR_factor_ref 0.1773
_reflns_Friedel_coverage 0.728
_reflns_Friedel_fraction_full 0.824
_reflns_Friedel_fraction_max 0.791
_reflns_number_gt 6898
_reflns_number_total 8142
_reflns_threshold_expression 'I > 2\s(I)'
_cod_data_source_file d0dt04122j2.cif
_cod_data_source_block Phen_Tb
_cod_depositor_comments
;
The following automatic conversions were performed:

data item '_exptl_crystal_density_meas' value 'not measured' was
changed to '?' -- the value is perceived as not measured.

Automatic conversion script
Id: cif_fix_values 7556 2019-12-06 15:28:31Z antanas 

 Adding full bibliography for 7706680--7706682.cif.
;
_cod_original_cell_volume 15769(4)
_cod_database_code 7706680
_shelx_shelxl_version_number 2016/6
_shelx_space_group_comment
;
The symmetry employed for this shelxl refinement is uniquely defined
by the following loop, which should always be used as a source of
symmetry information in preference to the above space-group names.
They are only intended as comments.
;
_shelx_estimated_absorpt_t_min 0.3407
_shelx_estimated_absorpt_t_max 0.7460

loop_
_space_group_symop_operation_xyz
'x, y, z'
'-x, -y, z'
'x+1/4, -y+1/4, z+1/4'
'-x+1/4, y+1/4, z+1/4'
'x, y+1/2, z+1/2'
'-x, -y+1/2, z+1/2'
'x+1/4, -y+3/4, z+3/4'
'-x+1/4, y+3/4, z+3/4'
'x+1/2, y, z+1/2'
'-x+1/2, -y, z+1/2'
'x+3/4, -y+1/4, z+3/4'
'-x+3/4, y+1/4, z+3/4'
'x+1/2, y+1/2, z'
'-x+1/2, -y+1/2, z'
'x+3/4, -y+3/4, z+1/4'
'-x+3/4, y+3/4, z+1/4'

loop_
_atom_site_label
_atom_site_type_symbol
_atom_site_fract_x
_atom_site_fract_y
_atom_site_fract_z
_atom_site_U_iso_or_equiv
_atom_site_adp_type
_atom_site_occupancy
_atom_site_site_symmetry_order
_atom_site_calc_flag
_atom_site_refinement_flags_posn
_atom_site_refinement_flags_adp
_atom_site_refinement_flags_occupancy
_atom_site_disorder_assembly
_atom_site_disorder_group
Tb1 Tb 0.500000 0.500000 0.59744(6) 0.0174(2) Uani 1 2 d S T P . .
Tb2 Tb 0.47313(2) 0.61578(2) 0.58854(4) 0.02059(19) Uani 1 1 d . . . . .
O1 O 0.5249(2) 0.5666(3) 0.6076(8) 0.023(2) Uani 1 1 d . . . . .
O2 O 0.4585(3) 0.5505(3) 0.5367(7) 0.024(2) Uani 1 1 d . . . . .
N1 N 0.6783(4) 0.4443(4) 0.6877(12) 0.043(4) Uani 1 1 d . . . . .
N2 N 0.6060(3) 0.4853(4) 0.6715(9) 0.024(3) Uani 1 1 d . . . . .
H2A H 0.603077 0.461406 0.687896 0.029 Uiso 1 1 calc R U . . .
N3 N 0.5738(3) 0.5092(3) 0.6520(8) 0.020(2) Uani 1 1 d . . . . .
N4 N 0.5804(3) 0.6084(3) 0.6025(11) 0.029(3) Uani 1 1 d . . . . .
N5 N 0.5483(3) 0.6352(3) 0.6037(11) 0.028(3) Uani 1 1 d . . . . .
N6 N 0.4902(4) 0.6868(3) 0.6289(9) 0.025(3) Uani 1 1 d . . . . .
N7 N 0.4126(3) 0.6647(4) 0.6099(8) 0.025(3) Uani 1 1 d . . . . .
N8 N 0.4015(4) 0.5996(4) 0.5230(10) 0.029(3) Uani 1 1 d . . . . .
N9 N 0.3951(4) 0.5664(4) 0.4701(10) 0.031(3) Uani 1 1 d . . . . .
N10 N 0.4575(4) 0.4843(4) 0.4446(9) 0.026(3) Uani 1 1 d . . . . .
N11 N 0.4525(4) 0.4576(4) 0.3786(9) 0.029(3) Uani 1 1 d . . . . .
H11A H 0.468082 0.437125 0.376502 0.034 Uiso 1 1 calc R U . . .
N12 N 0.4377(6) 0.4092(5) 0.2266(14) 0.065(6) Uani 1 1 d . . . . .
C1 C 0.7133(5) 0.4233(5) 0.6932(14) 0.040(4) Uani 1 1 d . . . . .
H1B H 0.711602 0.396524 0.698807 0.049 Uiso 1 1 calc R U . . .
C2 C 0.7528(5) 0.4415(6) 0.6907(16) 0.048(5) Uani 1 1 d . . . . .
H2B H 0.777125 0.426658 0.696964 0.057 Uiso 1 1 calc R U . . .
C3 C 0.7561(4) 0.4791(5) 0.6796(13) 0.034(4) Uani 1 1 d . . . . .
H3A H 0.782426 0.490927 0.678008 0.041 Uiso 1 1 calc R U . . .
C4 C 0.7199(4) 0.5006(5) 0.6704(13) 0.031(3) Uani 1 1 d . . . . .
H4A H 0.721113 0.527240 0.660812 0.037 Uiso 1 1 calc R U . . .
C5 C 0.6822(4) 0.4819(5) 0.6756(13) 0.030(3) Uani 1 1 d . . . . .
C6 C 0.6432(4) 0.5033(5) 0.6623(12) 0.028(3) Uani 1 1 d . . . . .
C7 C 0.6352(4) 0.5400(5) 0.6364(11) 0.029(3) Uani 1 1 d . . . . .
H7A H 0.654651 0.559586 0.624166 0.035 Uiso 1 1 calc R U . . .
C8 C 0.5918(4) 0.5425(4) 0.6318(11) 0.027(3) Uani 1 1 d . . . . .
C9 C 0.5644(4) 0.5750(4) 0.6127(11) 0.027(3) Uani 1 1 d . . . . .
C10 C 0.5607(5) 0.6693(4) 0.6164(12) 0.032(4) Uani 1 1 d . . . . .
H10A H 0.589248 0.675386 0.614661 0.039 Uiso 1 1 calc R U . . .
C11 C 0.5302(4) 0.6982(5) 0.6334(10) 0.027(3) Uani 1 1 d . . . . .
C12 C 0.5414(6) 0.7353(5) 0.6633(12) 0.036(4) Uani 1 1 d . . . . .
H12A H 0.569697 0.741940 0.669605 0.043 Uiso 1 1 calc R U . . .
C13 C 0.5114(6) 0.7612(5) 0.6828(12) 0.038(4) Uani 1 1 d . . . . .
H13A H 0.518529 0.786504 0.699004 0.046 Uiso 1 1 calc R U . . .
C14 C 0.4696(5) 0.7498(5) 0.6787(13) 0.034(4) Uani 1 1 d . . . . .
C15 C 0.4365(6) 0.7765(5) 0.6967(15) 0.047(5) Uani 1 1 d . . . . .
H15A H 0.442466 0.801763 0.715869 0.056 Uiso 1 1 calc R U . . .
C16 C 0.3964(6) 0.7648(6) 0.6857(15) 0.045(4) Uani 1 1 d . . . . .
H16A H 0.374624 0.782268 0.697657 0.054 Uiso 1 1 calc R U . . .
C17 C 0.3865(5) 0.7278(5) 0.6573(13) 0.036(4) Uani 1 1 d . . . . .
C18 C 0.3455(5) 0.7146(5) 0.6416(13) 0.037(4) Uani 1 1 d . . . . .
H18A H 0.322759 0.730932 0.653128 0.044 Uiso 1 1 calc R U . . .
C19 C 0.3387(5) 0.6781(5) 0.6099(11) 0.035(4) Uani 1 1 d . . . . .
H19A H 0.311419 0.669107 0.599547 0.042 Uiso 1 1 calc R U . . .
C20 C 0.3729(4) 0.6544(4) 0.5930(12) 0.028(3) Uani 1 1 d . . . . .
C21 C 0.4186(5) 0.7009(4) 0.6399(10) 0.027(3) Uani 1 1 d . . . . .
C22 C 0.4613(5) 0.7131(4) 0.6506(11) 0.028(3) Uani 1 1 d . . . . .
C23 C 0.3678(5) 0.6176(5) 0.5466(11) 0.032(4) Uani 1 1 d . . . . .
H23A H 0.341186 0.607221 0.534131 0.039 Uiso 1 1 calc R U . . .
C24 C 0.4271(4) 0.5443(4) 0.4786(11) 0.025(3) Uani 1 1 d . . . . .
C25 C 0.4285(4) 0.5104(4) 0.4213(11) 0.024(3) Uani 1 1 d . . . . .
C26 C 0.4046(4) 0.4985(4) 0.3404(13) 0.032(3) Uani 1 1 d . . . . .
H26A H 0.382067 0.511440 0.311080 0.039 Uiso 1 1 calc R U . . .
C27 C 0.4214(5) 0.4642(5) 0.3140(12) 0.035(4) Uani 1 1 d . . . . .
C28 C 0.4120(6) 0.4374(5) 0.2363(14) 0.042(4) Uani 1 1 d . . . . .
C29 C 0.3775(5) 0.4428(5) 0.1793(13) 0.036(4) Uani 1 1 d . . . . .
H29A H 0.360764 0.464695 0.186898 0.044 Uiso 1 1 calc R U . . .
C30 C 0.3679(6) 0.4157(5) 0.1112(13) 0.044(5) Uani 1 1 d . . . . .
H30A H 0.343796 0.417785 0.072420 0.053 Uiso 1 1 calc R U . . .
C31 C 0.3953(7) 0.3848(5) 0.1011(15) 0.054(5) Uani 1 1 d . . . . .
H31A H 0.389708 0.365224 0.055763 0.064 Uiso 1 1 calc R U . . .
C32 C 0.4306(8) 0.3836(7) 0.1589(19) 0.069(8) Uani 1 1 d . . . . .
H32A H 0.450096 0.363815 0.149258 0.083 Uiso 1 1 calc R U . . .
O1S O 0.4932(3) 0.5290(4) 0.7614(8) 0.034(3) Uani 1 1 d . . . . .
O2S O 0.500000 0.500000 0.8975(11) 0.042(4) Uani 1 2 d S T P . .
N1S N 0.500000 0.500000 0.8082(15) 0.033(4) Uani 1 2 d S T P . .
O1SA O 0.4992(4) 0.6063(5) 0.4219(11) 0.056(4) Uani 1 1 d . . . . .
O2SA O 0.4672(4) 0.6577(4) 0.4442(9) 0.040(3) Uani 1 1 d . . . . .
O3SA O 0.4927(7) 0.6481(6) 0.3042(13) 0.093(7) Uani 1 1 d . . . . .
N1SA N 0.4858(5) 0.6370(5) 0.3844(11) 0.039(4) Uani 1 1 d . . . . .
O1SB O 0.4317(3) 0.5895(3) 0.7210(8) 0.034(3) Uani 1 1 d . . . . .
O2SB O 0.4859(4) 0.6202(4) 0.7648(9) 0.040(3) Uani 1 1 d . . . . .
O3SB O 0.4476(5) 0.5920(4) 0.8753(9) 0.057(4) Uani 1 1 d . . . . .
N1SB N 0.4553(5) 0.6002(5) 0.7897(10) 0.038(3) Uani 1 1 d . . . . .
O1SS O 0.5971(6) 0.7086(5) 0.4292(13) 0.076(5) Uani 1 1 d . . . . .
N1SS N 0.6480(9) 0.6661(9) 0.387(2) 0.119(12) Uani 1 1 d D . . . .
C1SS C 0.6095(12) 0.6774(10) 0.4091(18) 0.095(11) Uani 1 1 d . . . . .
H1SA H 0.589085 0.658039 0.409171 0.114 Uiso 1 1 calc R U . . .
C2SS C 0.6827(11) 0.6915(14) 0.376(3) 0.21(3) Uani 1 1 d D . . . .
H2SA H 0.707466 0.676851 0.359147 0.255 Uiso 1 1 calc R U . . .
H2SB H 0.676873 0.709648 0.323660 0.255 Uiso 1 1 calc R U . . .
H2SC H 0.687300 0.705139 0.436417 0.255 Uiso 1 1 calc R U . . .
C3SS C 0.6567(14) 0.6261(12) 0.374(3) 0.139(16) Uani 1 1 d . . . . .
H3SA H 0.667660 0.615827 0.435183 0.167 Uiso 1 1 calc R U . . .
H3SB H 0.677249 0.622808 0.322842 0.167 Uiso 1 1 calc R U . . .
H3SC H 0.631276 0.612745 0.357026 0.167 Uiso 1 1 calc R U . . .

loop_
_atom_site_aniso_label
_atom_site_aniso_U_11
_atom_site_aniso_U_22
_atom_site_aniso_U_33
_atom_site_aniso_U_23
_atom_site_aniso_U_13
_atom_site_aniso_U_12
Tb1 0.0103(3) 0.0162(4) 0.0257(4) 0.000 0.000 0.0009(3)
Tb2 0.0144(3) 0.0181(3) 0.0293(3) -0.0014(3) -0.0018(2) 0.0014(2)
O1 0.012(4) 0.016(5) 0.041(6) -0.001(4) -0.008(4) 0.002(3)
O2 0.017(4) 0.022(6) 0.032(5) -0.001(4) -0.009(4) 0.007(4)
N1 0.034(8) 0.032(9) 0.064(10) -0.009(7) -0.011(7) 0.002(7)
N2 0.016(5) 0.017(6) 0.040(7) 0.004(5) -0.002(5) -0.001(5)
N3 0.007(5) 0.026(7) 0.025(6) 0.002(5) -0.001(4) 0.005(4)
N4 0.015(5) 0.017(6) 0.055(9) -0.012(6) -0.002(5) 0.006(4)
N5 0.015(5) 0.024(7) 0.046(8) -0.008(6) -0.006(5) -0.005(4)
N6 0.028(6) 0.014(6) 0.032(6) 0.001(5) -0.004(5) 0.005(5)
N7 0.017(5) 0.033(7) 0.026(6) -0.006(5) 0.000(4) 0.001(5)
N8 0.031(7) 0.024(7) 0.034(7) -0.008(6) -0.006(5) 0.014(6)
N9 0.023(6) 0.031(7) 0.039(7) -0.002(6) -0.009(5) 0.006(6)
N10 0.027(6) 0.019(7) 0.032(7) -0.006(5) -0.004(5) 0.012(5)
N11 0.025(6) 0.025(7) 0.036(6) -0.012(5) -0.014(5) 0.007(5)
N12 0.083(13) 0.047(11) 0.066(11) -0.019(9) -0.043(10) 0.034(10)
C1 0.039(9) 0.021(9) 0.062(12) 0.008(8) -0.013(8) 0.011(7)
C2 0.031(9) 0.049(13) 0.064(13) 0.001(10) -0.009(7) 0.011(9)
C3 0.017(7) 0.042(11) 0.043(9) -0.002(8) -0.005(6) 0.010(7)
C4 0.021(7) 0.026(9) 0.044(9) -0.006(7) -0.009(6) 0.005(6)
C5 0.016(6) 0.025(8) 0.050(9) -0.006(7) -0.006(6) 0.006(6)
C6 0.010(6) 0.038(9) 0.034(7) -0.002(7) 0.000(5) -0.001(6)
C7 0.014(6) 0.030(9) 0.043(8) -0.009(7) -0.006(5) -0.005(6)
C8 0.017(6) 0.024(8) 0.039(8) -0.004(6) -0.010(5) -0.003(6)
C9 0.020(6) 0.024(8) 0.036(8) 0.002(6) -0.003(5) 0.003(6)
C10 0.024(7) 0.023(8) 0.050(10) 0.001(7) -0.009(6) 0.000(6)
C11 0.035(8) 0.024(8) 0.023(7) -0.003(6) -0.008(5) 0.008(7)
C12 0.045(9) 0.034(10) 0.029(8) 0.003(7) -0.011(7) -0.001(8)
C13 0.059(11) 0.024(9) 0.032(8) -0.008(6) -0.008(7) -0.018(8)
C14 0.038(9) 0.024(9) 0.039(9) 0.001(7) -0.006(7) 0.007(7)
C15 0.058(12) 0.021(9) 0.063(12) -0.015(8) 0.008(9) 0.005(8)
C16 0.049(11) 0.033(11) 0.053(11) -0.002(9) 0.005(8) 0.010(9)
C17 0.028(8) 0.032(10) 0.048(10) -0.011(8) 0.001(7) 0.002(7)
C18 0.031(8) 0.029(9) 0.050(10) -0.003(8) 0.000(7) 0.017(7)
C19 0.027(7) 0.045(10) 0.033(9) -0.007(7) 0.005(6) 0.011(7)
C20 0.026(6) 0.028(7) 0.030(7) 0.005(7) -0.004(6) 0.007(6)
C21 0.037(8) 0.022(8) 0.020(6) -0.007(6) -0.002(5) 0.005(6)
C22 0.032(8) 0.018(8) 0.034(8) 0.000(6) -0.005(6) 0.004(6)
C23 0.022(7) 0.050(11) 0.026(7) -0.002(7) 0.007(6) 0.012(7)
C24 0.015(6) 0.025(8) 0.034(7) -0.001(6) -0.002(5) 0.003(6)
C25 0.015(6) 0.020(7) 0.035(8) -0.003(6) -0.002(5) 0.005(5)
C26 0.023(6) 0.030(8) 0.044(9) -0.002(9) -0.020(7) 0.002(5)
C27 0.028(7) 0.033(9) 0.045(10) 0.006(7) -0.010(6) 0.002(7)
C28 0.044(10) 0.035(11) 0.049(10) -0.017(8) -0.016(8) 0.009(8)
C29 0.034(8) 0.036(10) 0.040(9) -0.014(8) -0.011(7) 0.009(7)
C30 0.051(10) 0.038(10) 0.045(10) 0.006(8) -0.026(8) -0.010(8)
C31 0.083(14) 0.036(10) 0.041(11) -0.020(9) -0.015(10) -0.001(10)
C32 0.076(15) 0.057(15) 0.074(15) -0.038(12) -0.047(13) 0.017(12)
O1S 0.029(6) 0.036(7) 0.035(6) 0.001(5) 0.003(4) 0.000(5)
O2S 0.052(11) 0.052(12) 0.022(8) 0.000 0.000 -0.022(9)
N1S 0.026(9) 0.040(13) 0.033(10) 0.000 0.000 0.001(8)
O1SA 0.028 0.064(10) 0.076(10) 0.023(8) 0.021(6) 0.031(6)
O2SA 0.052(7) 0.031(7) 0.038(6) 0.006(5) 0.007(5) 0.022(6)
O3SA 0.146(17) 0.077(13) 0.057(10) 0.041(10) 0.045(10) 0.053(13)
N1SA 0.034(7) 0.050(11) 0.034(8) 0.013(7) 0.013(6) 0.009(7)
O1SB 0.029(5) 0.039(7) 0.034(6) -0.001(5) 0.000(4) 0.001(5)
O2SB 0.046(7) 0.037(8) 0.038(7) -0.008(5) 0.001(6) -0.004(6)
O3SB 0.078(10) 0.054(10) 0.039(7) 0.005(6) 0.008(7) 0.018(8)
N1SB 0.040(8) 0.038(9) 0.037(8) 0.002(7) 0.001(6) 0.015(7)
O1SS 0.100(13) 0.061(12) 0.065(10) -0.006(9) -0.017(9) -0.022(11)
N1SS 0.085(18) 0.15(3) 0.12(2) -0.06(2) -0.010(16) 0.04(2)
C1SS 0.16(3) 0.08(2) 0.045(13) -0.005(14) 0.014(17) -0.04(2)
C2SS 0.08(2) 0.43(10) 0.12(4) -0.12(5) -0.02(2) -0.03(4)
C3SS 0.16(4) 0.16(4) 0.10(3) -0.03(3) 0.00(3) 0.06(3)

loop_
_atom_type_symbol
_atom_type_description
_atom_type_scat_dispersion_real
_atom_type_scat_dispersion_imag
_atom_type_scat_source
C C 0.0033 0.0016 'International Tables Vol C Tables 4.2.6.8 and 6.1.1.4'
H H 0.0000 0.0000 'International Tables Vol C Tables 4.2.6.8 and 6.1.1.4'
N N 0.0061 0.0033 'International Tables Vol C Tables 4.2.6.8 and 6.1.1.4'
O O 0.0106 0.0060 'International Tables Vol C Tables 4.2.6.8 and 6.1.1.4'
Tb Tb -0.1723 4.1537 'International Tables Vol C Tables 4.2.6.8 and 6.1.1.4'

loop_
_geom_angle_atom_site_label_1
_geom_angle_atom_site_label_2
_geom_angle_atom_site_label_3
_geom_angle
_geom_angle_site_symmetry_1
_geom_angle_site_symmetry_3
_geom_angle_publ_flag
O2 Tb1 O2 138.8(5) . 2_665 ?
O2 Tb1 O1 59.7(3) . . ?
O2 Tb1 O1 123.0(3) 2_665 . ?
O2 Tb1 O1 123.0(3) . 2_665 ?
O2 Tb1 O1 59.7(3) 2_665 2_665 ?
O1 Tb1 O1 173.5(5) . 2_665 ?
O2 Tb1 O1S 132.5(4) . 2_665 ?
O2 Tb1 O1S 87.8(4) 2_665 2_665 ?
O1 Tb1 O1S 107.9(4) . 2_665 ?
O1 Tb1 O1S 65.8(4) 2_665 2_665 ?
O2 Tb1 O1S 87.8(4) . . ?
O2 Tb1 O1S 132.5(4) 2_665 . ?
O1 Tb1 O1S 65.8(4) . . ?
O1 Tb1 O1S 107.9(4) 2_665 . ?
O1S Tb1 O1S 49.7(6) 2_665 . ?
O2 Tb1 N3 122.7(4) . . ?
O2 Tb1 N3 70.7(4) 2_665 . ?
O1 Tb1 N3 63.6(3) . . ?
O1 Tb1 N3 114.2(3) 2_665 . ?
O1S Tb1 N3 72.4(4) 2_665 . ?
O1S Tb1 N3 76.1(4) . . ?
O2 Tb1 N3 70.7(4) . 2_665 ?
O2 Tb1 N3 122.7(4) 2_665 2_665 ?
O1 Tb1 N3 114.2(3) . 2_665 ?
O1 Tb1 N3 63.6(3) 2_665 2_665 ?
O1S Tb1 N3 76.1(4) 2_665 2_665 ?
O1S Tb1 N3 72.4(4) . 2_665 ?
N3 Tb1 N3 145.3(5) . 2_665 ?
O2 Tb1 N10 64.7(4) . . ?
O2 Tb1 N10 81.5(4) 2_665 . ?
O1 Tb1 N10 114.9(4) . . ?
O1 Tb1 N10 70.8(4) 2_665 . ?
O1S Tb1 N10 134.5(4) 2_665 . ?
O1S Tb1 N10 141.5(4) . . ?
N3 Tb1 N10 140.9(4) . . ?
N3 Tb1 N10 73.2(4) 2_665 . ?
O2 Tb1 N10 81.5(4) . 2_665 ?
O2 Tb1 N10 64.7(4) 2_665 2_665 ?
O1 Tb1 N10 70.8(4) . 2_665 ?
O1 Tb1 N10 114.9(4) 2_665 2_665 ?
O1S Tb1 N10 141.5(4) 2_665 2_665 ?
O1S Tb1 N10 134.5(4) . 2_665 ?
N3 Tb1 N10 73.2(4) . 2_665 ?
N3 Tb1 N10 140.9(4) 2_665 2_665 ?
N10 Tb1 N10 70.2(6) . 2_665 ?
O1 Tb2 O1SB 91.5(4) . . ?
O1 Tb2 O2 59.6(3) . . ?
O1SB Tb2 O2 75.9(4) . . ?
O1 Tb2 O1SA 76.7(4) . . ?
O1SB Tb2 O1SA 146.0(5) . . ?
O2 Tb2 O1SA 70.6(5) . . ?
O1 Tb2 O2SB 79.8(4) . . ?
O1SB Tb2 O2SB 51.8(4) . . ?
O2 Tb2 O2SB 112.2(4) . . ?
O1SA Tb2 O2SB 150.1(5) . . ?
O1 Tb2 O2SA 124.4(4) . . ?
O1SB Tb2 O2SA 141.3(4) . . ?
O2 Tb2 O2SA 108.1(4) . . ?
O1SA Tb2 O2SA 50.4(4) . . ?
O2SB Tb2 O2SA 139.6(4) . . ?
O1 Tb2 N5 61.4(3) . . ?
O1SB Tb2 N5 124.5(4) . . ?
O2 Tb2 N5 117.5(3) . . ?
O1SA Tb2 N5 77.7(5) . . ?
O2SB Tb2 N5 75.0(5) . . ?
O2SA Tb2 N5 88.8(4) . . ?
O1 Tb2 N8 120.3(4) . . ?
O1SB Tb2 N8 71.5(4) . . ?
O2 Tb2 N8 60.9(4) . . ?
O1SA Tb2 N8 87.1(5) . . ?
O2SB Tb2 N8 121.0(4) . . ?
O2SA Tb2 N8 77.3(5) . . ?
N5 Tb2 N8 163.9(5) . . ?
O1 Tb2 N6 121.0(3) . . ?
O1SB Tb2 N6 108.6(4) . . ?
O2 Tb2 N6 175.3(4) . . ?
O1SA Tb2 N6 104.8(5) . . ?
O2SB Tb2 N6 72.3(4) . . ?
O2SA Tb2 N6 67.5(4) . . ?
N5 Tb2 N6 61.6(4) . . ?
N8 Tb2 N6 118.6(4) . . ?
O1 Tb2 N7 166.5(4) . . ?
O1SB Tb2 N7 76.0(4) . . ?
O2 Tb2 N7 120.4(3) . . ?
O1SA Tb2 N7 116.5(4) . . ?
O2SB Tb2 N7 88.4(4) . . ?
O2SA Tb2 N7 69.0(4) . . ?
N5 Tb2 N7 121.9(4) . . ?
N8 Tb2 N7 60.7(4) . . ?
N6 Tb2 N7 60.3(4) . . ?
C9 O1 Tb2 121.0(9) . . ?
C9 O1 Tb1 122.1(9) . . ?
Tb2 O1 Tb1 116.5(3) . . ?
C24 O2 Tb1 121.7(9) . . ?
C24 O2 Tb2 118.8(9) . . ?
Tb1 O2 Tb2 119.4(4) . . ?
C5 N1 C1 118.1(14) . . ?
N3 N2 C6 111.5(12) . . ?
N3 N2 H2A 124.2 . . ?
C6 N2 H2A 124.2 . . ?
C8 N3 N2 104.5(10) . . ?
C8 N3 Tb1 117.5(8) . . ?
N2 N3 Tb1 134.4(9) . . ?
C9 N4 N5 108.3(10) . . ?
C10 N5 N4 113.8(11) . . ?
C10 N5 Tb2 124.3(10) . . ?
N4 N5 Tb2 121.8(8) . . ?
C22 N6 C11 116.6(13) . . ?
C22 N6 Tb2 123.9(10) . . ?
C11 N6 Tb2 119.5(9) . . ?
C20 N7 C21 116.4(12) . . ?
C20 N7 Tb2 120.6(9) . . ?
C21 N7 Tb2 123.0(9) . . ?
C23 N8 N9 114.5(13) . . ?
C23 N8 Tb2 124.3(11) . . ?
N9 N8 Tb2 120.5(8) . . ?
C24 N9 N8 109.6(12) . . ?
N11 N10 C25 103.8(12) . . ?
N11 N10 Tb1 141.4(9) . . ?
C25 N10 Tb1 114.7(9) . . ?
N10 N11 C27 114.6(13) . . ?
N10 N11 H11A 122.7 . . ?
C27 N11 H11A 122.7 . . ?
C28 N12 C32 119.0(17) . . ?
N1 C1 C2 119.8(16) . . ?
N1 C1 H1B 120.1 . . ?
C2 C1 H1B 120.1 . . ?
C3 C2 C1 121.2(16) . . ?
C3 C2 H2B 119.4 . . ?
C1 C2 H2B 119.4 . . ?
C2 C3 C4 118.8(16) . . ?
C2 C3 H3A 120.6 . . ?
C4 C3 H3A 120.6 . . ?
C5 C4 C3 118.1(16) . . ?
C5 C4 H4A 121.0 . . ?
C3 C4 H4A 121.0 . . ?
N1 C5 C4 123.9(14) . . ?
N1 C5 C6 116.0(13) . . ?
C4 C5 C6 120.0(14) . . ?
N2 C6 C7 107.3(12) . . ?
N2 C6 C5 120.2(14) . . ?
C7 C6 C5 132.4(13) . . ?
C6 C7 C8 105.0(13) . . ?
C6 C7 H7A 127.5 . . ?
C8 C7 H7A 127.5 . . ?
N3 C8 C7 111.7(14) . . ?
N3 C8 C9 117.2(11) . . ?
C7 C8 C9 131.0(14) . . ?
N4 C9 O1 126.1(13) . . ?
N4 C9 C8 119.1(12) . . ?
O1 C9 C8 114.8(13) . . ?
N5 C10 C11 118.5(13) . . ?
N5 C10 H10A 120.8 . . ?
C11 C10 H10A 120.8 . . ?
N6 C11 C12 122.0(14) . . ?
N6 C11 C10 115.9(14) . . ?
C12 C11 C10 121.8(14) . . ?
C13 C12 C11 119.8(16) . . ?
C13 C12 H12A 120.1 . . ?
C11 C12 H12A 120.1 . . ?
C12 C13 C14 118.9(16) . . ?
C12 C13 H13A 120.5 . . ?
C14 C13 H13A 120.5 . . ?
C22 C14 C13 117.7(15) . . ?
C22 C14 C15 121.1(16) . . ?
C13 C14 C15 121.1(16) . . ?
C16 C15 C14 119.0(17) . . ?
C16 C15 H15A 120.5 . . ?
C14 C15 H15A 120.5 . . ?
C15 C16 C17 121.9(17) . . ?
C15 C16 H16A 119.0 . . ?
C17 C16 H16A 119.0 . . ?
C16 C17 C18 124.2(16) . . ?
C16 C17 C21 120.1(15) . . ?
C18 C17 C21 115.7(15) . . ?
C19 C18 C17 120.3(15) . . ?
C19 C18 H18A 119.8 . . ?
C17 C18 H18A 119.8 . . ?
C18 C19 C20 118.9(15) . . ?
C18 C19 H19A 120.5 . . ?
C20 C19 H19A 120.5 . . ?
N7 C20 C19 123.7(14) . . ?
N7 C20 C23 115.2(12) . . ?
C19 C20 C23 120.9(13) . . ?
N7 C21 C17 124.9(14) . . ?
N7 C21 C22 116.6(13) . . ?
C17 C21 C22 118.5(14) . . ?
N6 C22 C14 124.9(14) . . ?
N6 C22 C21 115.6(13) . . ?
C14 C22 C21 119.4(14) . . ?
N8 C23 C20 116.6(14) . . ?
N8 C23 H23A 121.7 . . ?
C20 C23 H23A 121.7 . . ?
N9 C24 O2 124.9(14) . . ?
N9 C24 C25 118.3(13) . . ?
O2 C24 C25 116.8(12) . . ?
N10 C25 C26 111.3(13) . . ?
N10 C25 C24 117.3(13) . . ?
C26 C25 C24 131.4(13) . . ?
C27 C26 C25 104.6(12) . . ?
C27 C26 H26A 127.7 . . ?
C25 C26 H26A 127.7 . . ?
N11 C27 C26 105.6(14) . . ?
N11 C27 C28 121.4(15) . . ?
C26 C27 C28 133.0(14) . . ?
N12 C28 C29 124.3(17) . . ?
N12 C28 C27 115.9(15) . . ?
C29 C28 C27 119.7(15) . . ?
C30 C29 C28 118.4(16) . . ?
C30 C29 H29A 120.8 . . ?
C28 C29 H29A 120.8 . . ?
C29 C30 C31 117.6(15) . . ?
C29 C30 H30A 121.2 . . ?
C31 C30 H30A 121.2 . . ?
C32 C31 C30 118.7(17) . . ?
C32 C31 H31A 120.6 . . ?
C30 C31 H31A 120.6 . . ?
N12 C32 C31 122(2) . . ?
N12 C32 H32A 119.1 . . ?
C31 C32 H32A 119.1 . . ?
N1S O1S Tb1 96.8(11) . . ?
O1S N1S O1S 117(2) 2_665 . ?
O1S N1S O2S 121.7(10) 2_665 . ?
O1S N1S O2S 121.7(10) . . ?
N1SA O1SA Tb2 98.5(10) . . ?
N1SA O2SA Tb2 98.1(9) . . ?
O3SA N1SA O2SA 120.4(17) . . ?
O3SA N1SA O1SA 126.3(17) . . ?
O2SA N1SA O1SA 113.0(14) . . ?
N1SB O1SB Tb2 96.5(9) . . ?
N1SB O2SB Tb2 95.8(10) . . ?
O3SB N1SB O2SB 123.1(16) . . ?
O3SB N1SB O1SB 121.1(17) . . ?
O2SB N1SB O1SB 115.8(14) . . ?
C1SS N1SS C2SS 124(3) . . ?
C1SS N1SS C3SS 120(3) . . ?
C2SS N1SS C3SS 116(3) . . ?
O1SS C1SS N1SS 129(3) . . ?
O1SS C1SS H1SA 115.4 . . ?
N1SS C1SS H1SA 115.4 . . ?
N1SS C2SS H2SA 109.5 . . ?
N1SS C2SS H2SB 109.5 . . ?
H2SA C2SS H2SB 109.5 . . ?
N1SS C2SS H2SC 109.5 . . ?
H2SA C2SS H2SC 109.5 . . ?
H2SB C2SS H2SC 109.5 . . ?
N1SS C3SS H3SA 109.5 . . ?
N1SS C3SS H3SB 109.5 . . ?
H3SA C3SS H3SB 109.5 . . ?
N1SS C3SS H3SC 109.5 . . ?
H3SA C3SS H3SC 109.5 . . ?
H3SB C3SS H3SC 109.5 . . ?

loop_
_geom_bond_atom_site_label_1
_geom_bond_atom_site_label_2
_geom_bond_distance
_geom_bond_site_symmetry_2
_geom_bond_publ_flag
Tb1 O2 2.384(9) . ?
Tb1 O2 2.384(9) 2_665 ?
Tb1 O1 2.491(10) . ?
Tb1 O1 2.491(10) 2_665 ?
Tb1 O1S 2.493(12) 2_665 ?
Tb1 O1S 2.493(12) . ?
Tb1 N3 2.525(10) . ?
Tb1 N3 2.525(10) 2_665 ?
Tb1 N10 2.579(12) . ?
Tb1 N10 2.579(12) 2_665 ?
Tb2 O1 2.427(9) . ?
Tb2 O1SB 2.451(11) . ?
Tb2 O2 2.459(10) . ?
Tb2 O1SA 2.472(15) . ?
Tb2 O2SB 2.473(13) . ?
Tb2 O2SA 2.491(12) . ?
Tb2 N5 2.536(11) . ?
Tb2 N8 2.553(13) . ?
Tb2 N6 2.629(12) . ?
Tb2 N7 2.630(11) . ?
O1 C9 1.313(16) . ?
O2 C24 1.313(16) . ?
N1 C5 1.34(2) . ?
N1 C1 1.36(2) . ?
N2 N3 1.365(16) . ?
N2 C6 1.366(18) . ?
N2 H2A 0.8800 . ?
N3 C8 1.342(19) . ?
N4 C9 1.297(19) . ?
N4 N5 1.403(15) . ?
N5 C10 1.282(19) . ?
N6 C22 1.350(19) . ?
N6 C11 1.357(19) . ?
N7 C20 1.354(17) . ?
N7 C21 1.357(19) . ?
N8 C23 1.303(19) . ?
N8 N9 1.398(19) . ?
N9 C24 1.302(18) . ?
N10 N11 1.322(17) . ?
N10 C25 1.353(18) . ?
N11 C27 1.366(18) . ?
N11 H11A 0.8800 . ?
N12 C28 1.30(2) . ?
N12 C32 1.32(3) . ?
C1 C2 1.43(3) . ?
C1 H1B 0.9500 . ?
C2 C3 1.34(3) . ?
C2 H2B 0.9500 . ?
C3 C4 1.40(2) . ?
C3 H3A 0.9500 . ?
C4 C5 1.39(2) . ?
C4 H4A 0.9500 . ?
C5 C6 1.48(2) . ?
C6 C7 1.37(2) . ?
C7 C8 1.406(19) . ?
C7 H7A 0.9500 . ?
C8 C9 1.48(2) . ?
C10 C11 1.44(2) . ?
C10 H10A 0.9500 . ?
C11 C12 1.42(2) . ?
C12 C13 1.36(3) . ?
C12 H12A 0.9500 . ?
C13 C14 1.41(2) . ?
C13 H13A 0.9500 . ?
C14 C22 1.38(2) . ?
C14 C15 1.45(2) . ?
C15 C16 1.37(3) . ?
C15 H15A 0.9500 . ?
C16 C17 1.40(3) . ?
C16 H16A 0.9500 . ?
C17 C18 1.42(2) . ?
C17 C21 1.43(2) . ?
C18 C19 1.38(2) . ?
C18 H18A 0.9500 . ?
C19 C20 1.407(19) . ?
C19 H19A 0.9500 . ?
C20 C23 1.46(2) . ?
C21 C22 1.45(2) . ?
C23 H23A 0.9500 . ?
C24 C25 1.44(2) . ?
C25 C26 1.42(2) . ?
C26 C27 1.38(2) . ?
C26 H26A 0.9500 . ?
C27 C28 1.46(2) . ?
C28 C29 1.38(2) . ?
C29 C30 1.38(2) . ?
C29 H29A 0.9500 . ?
C30 C31 1.41(3) . ?
C30 H30A 0.9500 . ?
C31 C32 1.39(3) . ?
C31 H31A 0.9500 . ?
C32 H32A 0.9500 . ?
O1S N1S 1.231(16) . ?
O2S N1S 1.23(2) . ?
O1SA N1SA 1.28(2) . ?
O2SA N1SA 1.257(19) . ?
O3SA N1SA 1.195(19) . ?
O1SB N1SB 1.275(19) . ?
O2SB N1SB 1.26(2) . ?
O3SB N1SB 1.241(18) . ?
O1SS C1SS 1.21(4) . ?
N1SS C1SS 1.34(4) . ?
N1SS C2SS 1.45(2) . ?
N1SS C3SS 1.45(4) . ?
C1SS H1SA 0.9500 . ?
C2SS H2SA 0.9800 . ?
C2SS H2SB 0.9800 . ?
C2SS H2SC 0.9800 . ?
C3SS H3SA 0.9800 . ?
C3SS H3SB 0.9800 . ?
C3SS H3SC 0.9800 . ?
